data_7051317
loop_
_publ_author_name
'Raymond Ziessel'
'Anthony Harriman'
'Abdelkrim El-ghayoury'
'Laurent Douce'
'Emmanuelle Leize'
'H\'el\`ene Nierengarten'
'Alain Van Dorsselaer'

_publ_section_title
;
 First assembly of copper(I) naphthyridine-based helicates
;
_journal_issue 10
_journal_name_full 'New J. Chem.'
_journal_page_first 729
_journal_page_last 732
_journal_paper_doi 10.1039/b003342l
_journal_volume 24
_journal_year 2000
_chemical_formula_sum 'C56 H43 B2 Cu2 F8 N8 O4'
_chemical_formula_weight 1192.71
_space_group_crystal_system monoclinic
_space_group_IT_number 14
_space_group_name_Hall '-P 2yn'
_space_group_name_H-M_alt 'P 1 21/n 1'
_atom_type_scat_source International_Tables_for_Xray_Crystallography
_cell_angle_alpha 90.00
_cell_angle_beta 116(3)
_cell_angle_gamma 90.08
_cell_formula_units_Z 4.00
_cell_length_a 14.13(1)
_cell_length_b 28.39(1)
_cell_length_c 13.816(5)
_cell_measurement_reflns_used 0
_cell_measurement_temperature 294
_cell_measurement_theta_max 0
_cell_measurement_theta_min 0
_cell_volume 4981(13)
_computing_cell_refinement CAD4_(Enraf-Nonius,_1977)
_computing_data_collection CAD4_(Enraf-Nonius,_1977)
_computing_data_reduction process_MolEN_(Fair,_1990)
_computing_molecular_graphics ORTEP_(Johnson,_1976)
_computing_publication_material BTABLE_PTABLE_CIF_IN_MolEN_(Fair,_1990)
_computing_structure_refinement LSFM_MolEN_(Fair,_1990)
_computing_structure_solution Direct_methods_(SIR,_Burla_et_al.,_1989)
_diffrn_measurement_device Enraf_Nonius_CAD4
_diffrn_measurement_method \w
_diffrn_radiation_type Mo-K\a
_diffrn_radiation_wavelength 0.71073
_diffrn_reflns_av_R_equivalents 0.000
_diffrn_reflns_limit_h_max 12
_diffrn_reflns_limit_h_min 0
_diffrn_reflns_limit_k_max 31
_diffrn_reflns_limit_k_min 0
_diffrn_reflns_limit_l_max 13
_diffrn_reflns_limit_l_min -15
_diffrn_reflns_number 6877
_diffrn_reflns_theta_max 23.06
_diffrn_standards_decay_% 0.00
_diffrn_standards_interval_time 0
_diffrn_standards_number 2
_exptl_absorpt_correction_T_max 0.0000
_exptl_absorpt_correction_T_min 0.0000
_exptl_absorpt_correction_type none
_exptl_crystal_colour black
_exptl_crystal_density_diffrn 1.60
_exptl_crystal_description prism
_exptl_crystal_F_000 2428
_exptl_crystal_size_max 0.24
_exptl_crystal_size_mid 0.18
_exptl_crystal_size_min 0.16
_refine_diff_density_max 1.2485
_refine_diff_density_min 0.0000
_refine_ls_abs_structure_details
;
?
;
_refine_ls_extinction_coef 0.00E+00
_refine_ls_extinction_method isotropic_(Zachariasen,_1963)
_refine_ls_goodness_of_fit_obs 7.175
_refine_ls_hydrogen_treatment included_not_refined
_refine_ls_number_parameters 620
_refine_ls_number_reflns 3055
_refine_ls_R_factor_obs 0.106
_refine_ls_shift/esd_max 1.414
_refine_ls_structure_factor_coef F
_refine_ls_wR_factor_obs 0.111
_reflns_number_observed 3055
_reflns_number_total 3303
_cod_data_source_file b003342l.txt
_cod_data_source_block aegiii139
_cod_depositor_comments
;
 Changing the _geom_angle_atom_site_symbol_1, _geom_angle_atom_site_symbol_2,
 _geom_angle_atom_site_symbol_3, _geom_bond_atom_site_symbol_1,
 _geom_bond_atom_site_symbol_2 tags to the _geom_angle_atom_site_label_1,
 _geom_angle_atom_site_label_2, _geom_angle_atom_site_label_3,
 _geom_bond_atom_site_label_1, _geom_bond_atom_site_label_2 tags.

 Antanas Vaitkus,
 2017-01-29
;
_cod_original_cell_volume 4946.44
_cod_original_sg_symbol_H-M 'P 1 21/n 1                      '
_cod_original_formula_sum C56H43B2N8O4F8Cu2
_cod_database_code 7051317
_exptl_absorp_coefficient_mu 0.948
_reflns_observed_criteria >1.5\s(I)

loop_
_space_group_symop_id
_space_group_symop_operation_xyz
1 x,y,z
2 -x+1/2,y+1/2,-z+1/2
3 -x,-y,-z
4 x+1/2,-y+1/2,z+1/2

loop_
_atom_site_aniso_label
_atom_site_aniso_U_11
_atom_site_aniso_U_22
_atom_site_aniso_U_33
_atom_site_aniso_U_12
_atom_site_aniso_U_13
_atom_site_aniso_U_23
Cu1 0.065(1) 0.046(1) 0.0528(9) 0.000(1) 0.0368(7) -0.005(1)
Cu2 0.054(1) 0.053(1) 0.060(1) 0.004(1) 0.0352(7) 0.000(1)
O1 0.12(1) 0.08(1) 0.104(9) -0.030(9) 0.053(7) 0.007(8)
O2 0.091(9) 0.071(9) 0.101(9) 0.019(8) 0.039(6) -0.031(7)
O31 0.084(7) 0.069(9) 0.084(7) 0.030(7) 0.048(5) 0.009(7)
O32 0.108(9) 0.11(1) 0.122(8) 0.002(9) 0.070(6) 0.058(8)
N1 0.034(7) 0.042(8) 0.059(7) 0.001(7) 0.023(5) 0.001(7)
N2 0.047(7) 0.050(9) 0.030(5) -0.006(7) 0.023(4) -0.006(6)
N3 0.058(7) 0.036(8) 0.052(6) 0.001(6) 0.044(4) -0.004(6)
N4 0.045(7) 0.052(9) 0.050(7) 0.003(7) 0.028(5) 0.000(7)
N31 0.058(9) 0.037(8) 0.046(7) 0.009(7) 0.016(6) -0.007(7)
N32 0.037(7) 0.048(8) 0.048(7) 0.001(7) 0.022(5) -0.006(6)
N33 0.049(8) 0.041(8) 0.040(6) -0.006(7) 0.022(5) 0.004(6)
N34 0.060(9) 0.060(9) 0.033(6) 0.003(8) 0.015(6) -0.003(7)
C1 0.15(1) 0.11(2) 0.14(1) -0.04(1) 0.110(9) -0.00(1)
C2 0.06(1) 0.07(1) 0.06(1) 0.01(1) 0.00(1) 0.02(1)
C3 0.05(1) 0.08(1) 0.06(1) 0.01(1) 0.023(7) -0.00(1)
C4 0.08(1) 0.04(1) 0.09(1) -0.00(1) 0.053(7) -0.003(9)
C5 0.049(9) 0.028(9) 0.056(9) -0.007(8) 0.024(7) -0.000(8)
C6 0.06(1) 0.05(1) 0.09(1) 0.00(1) 0.034(8) 0.00(1)
C7 0.07(1) 0.04(1) 0.09(1) 0.01(1) 0.02(1) 0.02(1)
C8 0.08(1) 0.05(1) 0.08(1) -0.02(1) 0.046(8) -0.01(1)
C9 0.09(1) 0.07(1) 0.023(7) 0.02(1) 0.026(6) -0.008(8)
C10 0.08(1) 0.06(1) 0.051(8) 0.02(1) 0.039(7) -0.017(8)
C11 0.11(1) 0.09(2) 0.070(9) -0.01(1) 0.065(7) -0.02(1)
C12 0.056(9) 0.07(1) 0.053(8) 0.032(8) 0.039(6) 0.001(8)
C13 0.068(9) 0.10(2) 0.086(9) -0.00(1) 0.064(6) 0.01(1)
C14 0.08(1) 0.08(1) 0.047(9) -0.01(1) 0.036(7) -0.00(1)
C15 0.048(9) 0.05(1) 0.054(8) -0.015(8) 0.033(6) 0.007(8)
C16 0.044(9) 0.06(1) 0.029(8) -0.003(9) 0.012(6) -0.014(8)
C17 0.07(1) 0.028(9) 0.066(9) -0.010(8) 0.043(6) -0.004(8)
C18 0.014(8) 0.05(1) 0.027(8) -0.004(8) -0.012(7) 0.008(8)
C19 0.027(8) 0.07(1) 0.07(1) -0.027(9) 0.025(7) -0.01(1)
C20 0.07(1) 0.07(1) 0.10(1) 0.01(1) 0.055(7) -0.02(1)
C21 0.03(1) 0.05(1) 0.07(1) 0.008(9) 0.013(8) -0.01(1)
C22 0.07(2) 0.07(1) 0.07(1) 0.01(1) 0.00(1) 0.03(1)
C23 0.08(1) 0.023(8) 0.037(8) -0.003(9) 0.023(7) 0.007(7)
C24 0.09(1) 0.07(1) 0.13(1) 0.01(1) 0.04(1) -0.06(1)
C31 0.08(1) 0.10(2) 0.10(1) -0.02(1) 0.056(9) -0.00(1)
C32 0.07(1) 0.05(1) 0.08(1) 0.020(9) 0.043(8) -0.012(9)
C33 0.06(1) 0.04(1) 0.09(1) 0.027(9) 0.035(8) 0.01(1)
C34 0.08(1) 0.04(1) 0.036(8) 0.00(1) 0.013(8) 0.026(8)
C35 0.04(1) 0.028(9) 0.044(8) -0.004(8) 0.012(7) -0.003(8)
C36 0.07(1) 0.06(1) 0.06(1) -0.036(9) 0.035(7) 0.009(9)
C37 0.08(1) 0.05(1) 0.13(2) 0.050(9) 0.04(1) 0.01(1)
C38 0.09(1) 0.04(1) 0.055(9) -0.00(1) 0.036(8) -0.006(9)
C39 0.08(1) 0.04(1) 0.056(9) 0.00(1) 0.027(8) 0.011(9)
C40 0.084(9) 0.07(1) 0.066(8) 0.01(1) 0.063(6) 0.002(9)
C41 0.10(1) 0.09(2) 0.10(1) -0.01(1) 0.079(7) -0.01(1)
C42 0.07(1) 0.06(1) 0.045(8) -0.02(1) 0.037(6) -0.017(8)
C43 0.06(1) 0.09(2) 0.10(1) 0.01(1) 0.060(7) 0.01(1)
C44 0.054(9) 0.07(1) 0.08(1) 0.01(1) 0.044(6) 0.02(1)
C45 0.041(9) 0.06(1) 0.049(8) -0.001(9) 0.021(6) -0.014(8)
C46 0.05(1) 0.04(1) 0.06(1) -0.020(9) 0.026(7) -0.014(9)
C47 0.07(1) 0.05(1) 0.063(9) -0.010(9) 0.040(7) 0.002(9)
C48 0.05(1) 0.03(1) 0.05(1) 0.016(9) 0.013(8) -0.000(8)
C49 0.074(9) 0.038(9) 0.10(1) 0.032(8) 0.068(6) 0.006(8)
C50 0.12(1) 0.07(1) 0.08(1) 0.01(1) 0.061(8) 0.02(1)
C51 0.06(1) 0.07(1) 0.08(1) 0.00(1) 0.02(1) 0.01(1)
C52 0.06(1) 0.04(1) 0.10(1) 0.02(1) 0.03(1) 0.01(1)
C53 0.07(1) 0.05(1) 0.08(1) 0.02(1) 0.049(7) 0.017(9)
C54 0.13(1) 0.09(1) 0.12(1) 0.01(1) 0.079(9) 0.06(1)

loop_
_atom_site_label
_atom_site_fract_x
_atom_site_fract_y
_atom_site_fract_z
_atom_site_uiso_or_equiv
_atom_site_thermal_displace_type
_atom_site_calc_flag
Cu1 0.1557(2) 0.18275(8) 0.1691(2) 0.054(1) Uani ?
Cu2 0.1924(2) 0.08270(8) 0.2187(2) 0.056(1) Uani ?
F1 0.534(2) 0.2132(8) 0.219(2) 0.077(7) Uiso ?
F2 0.719(1) 0.2232(7) 0.236(1) 0.053(6) Uiso ?
F3 0.583(1) 0.1947(6) 0.090(1) 0.033(4) Uiso ?
F4 0.591(1) 0.2730(7) 0.136(1) 0.056(6) Uiso ?
F6 0.583(2) 0.2205(8) 0.249(2) 0.079(7) Uiso ?
F102 0.310(4) -0.008(2) 0.839(4) 0.21(2) Uiso ?
F103 0.321(4) 0.076(2) 0.830(4) 0.22(2) Uiso ?
F104 0.200(4) 0.032(2) 0.729(4) 0.23(2) Uiso ?
F105 0.342(3) 0.002(2) 0.893(3) 0.20(2) Uiso ?
F106 0.194(2) 0.048(1) 0.876(2) 0.101(9) Uiso ?
O1 0.425(1) 0.3960(5) 0.179(1) 0.10(1) Uani ?
O2 0.144(1) -0.1388(5) -0.057(1) 0.086(9) Uani ?
O31 -0.227(1) 0.3618(5) 0.019(1) 0.079(8) Uani ?
O32 0.286(1) -0.0839(6) 0.621(1) 0.114(9) Uani ?
N1 0.206(1) 0.2503(5) 0.253(1) 0.044(7) Uani ?
N2 0.108(1) 0.1755(5) 0.2819(9) 0.041(7) Uani ?
N3 0.0738(9) 0.0963(5) 0.2555(9) 0.048(7) Uani ?
N4 0.099(1) 0.0170(5) 0.165(1) 0.049(7) Uani ?
N31 0.057(1) 0.2269(5) 0.023(1) 0.046(8) Uani ?
N32 0.212(1) 0.1641(5) 0.069(1) 0.044(7) Uani ?
N33 0.305(1) 0.0991(5) 0.176(1) 0.043(7) Uani ?
N34 0.331(1) 0.0399(5) 0.335(1) 0.049(8) Uani ?
N60 0.518(3) 0.137(1) 0.822(3) 0.09(1) Uiso ?
C1 0.505(2) 0.3876(9) 0.153(2) 0.13(2) Uani ?
C2 0.372(2) 0.3578(7) 0.195(2) 0.06(1) Uani ?
C3 0.398(1) 0.3113(7) 0.189(1) 0.06(1) Uani ?
C4 0.339(2) 0.2767(7) 0.208(1) 0.07(1) Uani ?
C5 0.262(1) 0.2881(6) 0.235(1) 0.043(9) Uani ?
C6 0.237(2) 0.3342(7) 0.240(2) 0.07(1) Uani ?
C7 0.290(2) 0.3690(7) 0.220(2) 0.06(1) Uani ?
C8 0.158(2) 0.2551(7) 0.310(2) 0.07(1) Uani ?
C9 0.100(1) 0.2166(7) 0.326(1) 0.05(1) Uani ?
C10 0.037(1) 0.2215(7) 0.381(1) 0.06(1) Uani ?
C11 -0.018(2) 0.1839(8) 0.388(1) 0.09(1) Uani ?
C12 -0.012(1) 0.1404(7) 0.344(1) 0.059(9) Uani ?
C13 -0.063(1) 0.0985(8) 0.348(1) 0.08(1) Uani ?
C14 -0.046(2) 0.0594(8) 0.306(1) 0.07(1) Uani ?
C15 0.023(1) 0.0579(6) 0.258(1) 0.049(9) Uani ?
C16 0.059(1) 0.1369(6) 0.295(1) 0.042(9) Uani ?
C17 0.033(1) 0.0150(6) 0.208(1) 0.050(9) Uani ?
C18 0.106(1) -0.0243(6) 0.106(1) 0.027(9) Uani ?
C19 0.185(1) -0.0251(7) 0.079(1) 0.05(1) Uani ?
C20 0.199(1) -0.0626(7) 0.021(1) 0.08(1) Uani ?
C21 0.137(1) -0.0999(6) -0.004(2) 0.05(1) Uani ?
C22 0.054(2) -0.0978(8) 0.027(2) 0.07(1) Uani ?
C23 0.036(1) -0.0608(6) 0.080(1) 0.042(9) Uani ?
C24 0.231(2) -0.1450(7) -0.067(2) 0.09(1) Uani ?
C31 -0.264(2) 0.3595(9) 0.094(2) 0.09(1) Uani ?
C32 -0.163(1) 0.3271(7) 0.021(1) 0.07(1) Uani ?
C33 -0.146(1) 0.2855(6) 0.071(2) 0.06(1) Uani ?
C34 -0.080(2) 0.2527(6) 0.071(1) 0.05(1) Uani ?
C35 -0.016(1) 0.2596(5) 0.014(1) 0.037(9) Uani ?
C36 -0.038(1) 0.3044(7) -0.043(1) 0.07(1) Uani ?
C37 -0.108(2) 0.3348(7) -0.037(2) 0.08(1) Uani ?
C38 0.103(2) 0.2250(6) -0.037(1) 0.06(1) Uani ?
C39 0.192(2) 0.1920(6) -0.016(1) 0.05(1) Uani ?
C40 0.250(1) 0.1923(7) -0.073(1) 0.07(1) Uani ?
C41 0.333(2) 0.1639(8) -0.040(1) 0.09(1) Uani ?
C42 0.359(1) 0.1312(7) 0.045(1) 0.06(1) Uani ?
C43 0.448(1) 0.1004(8) 0.091(2) 0.08(1) Uani ?
C44 0.461(1) 0.0714(7) 0.168(1) 0.07(1) Uani ?
C45 0.390(1) 0.0715(6) 0.210(1) 0.05(1) Uani ?
C46 0.293(1) 0.1315(6) 0.098(1) 0.05(1) Uani ?
C47 0.397(1) 0.0394(6) 0.296(1) 0.06(1) Uani ?
C48 0.330(1) 0.0069(6) 0.412(1) 0.04(1) Uani ?
C49 0.276(1) 0.0201(6) 0.466(1) 0.065(9) Uani ?
C50 0.267(2) -0.0111(8) 0.540(1) 0.08(1) Uani ?
C51 0.303(2) -0.0557(8) 0.550(2) 0.07(1) Uani ?
C52 0.364(2) -0.0680(7) 0.495(2) 0.06(1) Uani ?
C53 0.372(1) -0.0356(7) 0.425(1) 0.07(1) Uani ?
C54 0.320(2) -0.1326(8) 0.626(2) 0.11(1) Uani ?
C60 0.511(5) 0.102(2) 0.800(5) 0.13(2) Uiso ?
C61 0.511(4) 0.068(2) 0.754(4) 0.12(2) Uiso ?
B1 0.622(3) 0.228(1) 0.168(3) 0.11(1) Uiso ?
B2 0.242(3) 0.031(1) 0.871(2) 0.10(1) Uiso ?
H1a 0.5405 0.4152 0.1441 0.0633 Uiso calc
H1b 0.5642 0.3694 0.2124 0.0633 Uiso calc
H1c 0.4870 0.3682 0.0894 0.0633 Uiso calc
H3 0.4570 0.3029 0.1726 0.0633 Uiso calc
H4 0.3543 0.2433 0.2010 0.0633 Uiso calc
H6 0.1786 0.3429 0.2603 0.0633 Uiso calc
H7 0.2736 0.4023 0.2225 0.0633 Uiso calc
H8 0.1556 0.2860 0.3430 0.0633 Uiso calc
H10 0.0364 0.2515 0.4135 0.0633 Uiso calc
H11 -0.0638 0.1865 0.4241 0.0633 Uiso calc
H13 -0.1090 0.0993 0.3837 0.0633 Uiso calc
H14 -0.0825 0.0296 0.3098 0.0633 Uiso calc
H17 -0.0032 -0.0136 0.2070 0.0633 Uiso calc
H19 0.2348 0.0025 0.0980 0.0633 Uiso calc
H20 0.2570 -0.0624 -0.0007 0.0633 Uiso calc
H21 0.0796 -0.0991 0.0216 0.0633 Uiso calc
H22 0.0040 -0.1263 0.0076 0.0633 Uiso calc
H24a 0.2316 -0.1719 -0.1110 0.0633 Uiso calc
H24b 0.2431 -0.1175 -0.1112 0.0633 Uiso calc
H24c 0.2974 -0.1453 -0.0030 0.0633 Uiso calc
H31a -0.3137 0.3850 0.0889 0.0633 Uiso calc
H31b -0.3040 0.3305 0.0907 0.0633 Uiso calc
H31c -0.2093 0.3609 0.1698 0.0633 Uiso calc
H33 -0.1870 0.2779 0.1120 0.0633 Uiso calc
H34 -0.0712 0.2220 0.1071 0.0633 Uiso calc
H36 -0.0007 0.3109 -0.0873 0.0633 Uiso calc
H37 -0.1223 0.3637 -0.0838 0.0633 Uiso calc
H38 0.0819 0.2464 -0.1012 0.0633 Uiso calc
H40 0.2301 0.2127 -0.1369 0.0633 Uiso calc
H41 0.3783 0.1625 -0.0777 0.0633 Uiso calc
H43 0.4976 0.1005 0.0556 0.0633 Uiso calc
H44 0.5221 0.0505 0.1999 0.0633 Uiso calc
H47 0.4555 0.0167 0.3226 0.0633 Uiso calc
H49 0.2410 0.0508 0.4552 0.0633 Uiso calc
H50 0.2316 -0.0012 0.5840 0.0633 Uiso calc
H52 0.3984 -0.0987 0.5103 0.0633 Uiso calc
H53 0.4108 -0.0450 0.3833 0.0633 Uiso calc
H54a 0.3030 -0.1516 0.6728 0.0633 Uiso calc
H54b 0.2843 -0.1480 0.5535 0.0633 Uiso calc
H54c 0.3940 -0.1349 0.6474 0.0633 Uiso calc

loop_
_geom_angle_atom_site_label_1
_geom_angle_atom_site_label_2
_geom_angle_atom_site_label_3
_geom_angle
_geom_angle_publ_flag
N1 Cu1 N2 79.6(6) ?
N1 Cu1 N31 84.7(5) ?
N1 Cu1 N32 118.3(6) ?
N2 Cu1 N31 118.4(6) ?
N2 Cu1 N32 157.9(6) ?
N31 Cu1 N32 78.5(6) ?
N3 Cu2 N4 78.7(6) ?
N3 Cu2 N33 155.2(6) ?
N3 Cu2 N34 118.8(6) ?
N4 Cu2 N33 122.5(6) ?
N4 Cu2 N34 88.8(5) ?
N33 Cu2 N34 77.6(6) ?
F6 F1 B1 55(3) ?
F1 F6 B1 102(3) ?
F105 F102 B2 67(5) ?
F102 F105 B2 85(5) ?
C1 O1 C2 118(1) ?
C21 O2 C24 118(1) ?
C31 O31 C32 116(1) ?
C51 O32 C54 115(1) ?
Cu1 N1 C5 130(1) ?
Cu1 N1 C8 106(1) ?
C5 N1 C8 121(1) ?
Cu1 N2 C9 113(1) ?
Cu1 N2 C16 124(1) ?
C9 N2 C16 118(1) ?
Cu2 N3 C15 111(1) ?
Cu2 N3 C16 125(1) ?
C15 N3 C16 121(1) ?
Cu2 N4 C17 108(1) ?
Cu2 N4 C18 132(1) ?
C17 N4 C18 118(1) ?
Cu1 N31 C35 127(1) ?
Cu1 N31 C38 105(1) ?
C35 N31 C38 124(1) ?
Cu1 N32 C39 117(1) ?
Cu1 N32 C46 121(1) ?
C39 N32 C46 118(1) ?
Cu2 N33 C45 118(1) ?
Cu2 N33 C46 124(1) ?
C45 N33 C46 116(1) ?
Cu2 N34 C47 105(1) ?
Cu2 N34 C48 126(1) ?
C47 N34 C48 124(1) ?
O1 C1 H1a 115.45 ?
O1 C1 H1b 111.15 ?
O1 C1 H1c 115.04 ?
H1a C1 H1b 103.84 ?
H1a C1 H1c 106.73 ?
H1b C1 H1c 103.39 ?
O1 C2 C3 123(2) ?
O1 C2 C7 115(1) ?
C3 C2 C7 120(2) ?
C2 C3 C4 117(2) ?
C2 C3 H3 120.97 ?
C4 C3 H3 121.11 ?
C3 C4 C5 120(1) ?
C3 C4 H4 118.71 ?
C5 C4 H4 120.36 ?
N1 C5 C4 116(1) ?
N1 C5 C6 122(1) ?
C4 C5 C6 120(1) ?
C5 C6 C7 120(2) ?
C5 C6 H6 120.94 ?
C7 C6 H6 118.48 ?
C2 C7 C6 119(1) ?
C2 C7 H7 117.87 ?
C6 C7 H7 122.74 ?
N1 C8 C9 121(1) ?
N1 C8 H8 121.40 ?
C9 C8 H8 117.10 ?
N2 C9 C8 114(1) ?
N2 C9 C10 122(1) ?
C8 C9 C10 123(1) ?
C9 C10 C11 118(1) ?
C9 C10 H10 118.62 ?
C11 C10 H10 122.50 ?
C10 C11 C12 121(2) ?
C10 C11 H11 120.71 ?
C12 C11 H11 118.06 ?
C11 C12 C13 126(2) ?
C11 C12 C16 117(1) ?
C13 C12 C16 116(1) ?
C12 C13 C14 119(2) ?
C12 C13 H13 118.27 ?
C14 C13 H13 122.32 ?
C13 C14 C15 122(2) ?
C13 C14 H14 119.21 ?
C15 C14 H14 118.31 ?
N3 C15 C14 119(1) ?
N3 C15 C17 121(1) ?
C14 C15 C17 119(1) ?
N2 C16 N3 117(1) ?
N2 C16 C12 120(1) ?
N3 C16 C12 121(1) ?
N4 C17 C15 115(1) ?
N4 C17 H17 120.90 ?
C15 C17 H17 123.87 ?
N4 C18 C19 117(1) ?
N4 C18 C23 121(1) ?
C19 C18 C23 120(1) ?
C18 C19 C20 121(1) ?
C18 C19 H19 118.98 ?
C20 C19 H19 119.10 ?
C19 C20 C21 120(2) ?
C19 C20 H20 121.22 ?
C21 C20 H20 117.91 ?
O2 C21 C20 126(2) ?
O2 C21 C22 118(1) ?
O2 C21 H21 118.27 ?
C20 C21 C22 115(1) ?
C20 C21 H21 115.44 ?
C22 C21 H21 2.55 ?
C21 C22 C23 125(1) ?
C21 C22 H21 6.47 ?
C21 C22 H22 116.62 ?
C23 C22 H21 125.37 ?
C23 C22 H22 118.29 ?
H21 C22 H22 116.05 ?
C18 C23 C22 115(2) ?
O2 C24 H24a 116.04 ?
O2 C24 H24b 111.16 ?
O2 C24 H24c 118.28 ?
H24a C24 H24b 100.30 ?
H24a C24 H24c 107.10 ?
H24b C24 H24c 101.56 ?
O31 C31 H31a 114.65 ?
O31 C31 H31b 114.31 ?
O31 C31 H31c 114.42 ?
H31a C31 H31b 104.10 ?
H31a C31 H31c 104.06 ?
H31b C31 H31c 104.00 ?
O31 C32 C33 129(2) ?
O31 C32 C37 115(1) ?
C33 C32 C37 115(2) ?
C32 C33 C34 126(2) ?
C32 C33 H33 117.56 ?
C34 C33 H33 116.23 ?
C33 C34 C35 121(1) ?
C33 C34 H34 123.15 ?
C35 C34 H34 115.62 ?
N31 C35 C34 119(1) ?
N31 C35 C36 127(1) ?
C34 C35 C36 112(1) ?
C35 C36 C37 120(2) ?
C35 C36 H36 117.11 ?
C37 C36 H36 122.31 ?
C32 C37 C36 124(1) ?
C32 C37 H37 120.72 ?
C36 C37 H37 114.76 ?
N31 C38 C39 122(1) ?
N31 C38 H38 121.00 ?
C39 C38 H38 116.40 ?
N32 C39 C38 112(1) ?
N32 C39 C40 124(1) ?
C38 C39 C40 123(1) ?
C39 C40 C41 117(1) ?
C39 C40 H40 120.68 ?
C41 C40 H40 122.01 ?
C40 C41 C42 123(2) ?
C40 C41 H41 121.47 ?
C42 C41 H41 114.88 ?
C41 C42 C43 128(2) ?
C41 C42 C46 115(1) ?
C43 C42 C46 115(1) ?
C42 C43 C44 121(2) ?
C42 C43 H43 116.64 ?
C44 C43 H43 122.13 ?
C43 C44 C45 119(1) ?
C43 C44 H44 121.17 ?
C45 C44 H44 119.10 ?
N33 C45 C44 124(1) ?
N33 C45 C47 111(1) ?
C44 C45 C47 123(1) ?
N32 C46 N33 117(1) ?
N32 C46 C42 120(1) ?
N33 C46 C42 121(1) ?
N34 C47 C45 123(1) ?
N34 C47 H47 120.00 ?
C45 C47 H47 116.78 ?
N34 C48 C49 115(1) ?
N34 C48 C53 123(2) ?
C49 C48 C53 120(1) ?
C48 C49 C50 119(1) ?
C48 C49 H49 122.30 ?
C50 C49 H49 118.15 ?
C49 C50 C51 120(2) ?
C49 C50 H50 120.42 ?
C51 C50 H50 118.89 ?
O32 C51 C50 115(2) ?
O32 C51 C52 125(1) ?
C50 C51 C52 118(2) ?
C51 C52 C53 118(1) ?
C51 C52 H52 117.41 ?
C53 C52 H52 124.55 ?
C48 C53 C52 122(2) ?
C48 C53 H53 119.92 ?
C52 C53 H53 117.82 ?
O32 C54 H54a 112.94 ?
O32 C54 H54b 111.16 ?
O32 C54 H54c 112.36 ?
H54a C54 H54b 105.34 ?
H54a C54 H54c 109.15 ?
H54b C54 H54c 105.40 ?
N60 C60 C61 161(8) ?
F1 B1 F2 113(2) ?
F1 B1 F3 92(2) ?
F1 B1 F4 100(2) ?
F1 B1 F6 21(1) ?
F2 B1 F3 115(3) ?
F2 B1 F4 115(2) ?
F2 B1 F6 93(2) ?
F3 B1 F4 116(2) ?
F3 B1 F6 110(2) ?
F4 B1 F6 101(2) ?
F102 B2 F104 70(2) ?
F102 B2 F105 26(2) ?
F102 B2 F106 165(3) ?
F104 B2 F105 92(3) ?
F104 B2 F106 101(3) ?
F105 B2 F106 165(3) ?
C21 H21 C22 170.98 ?

loop_
_geom_bond_atom_site_label_1
_geom_bond_atom_site_label_2
_geom_bond_distance
_geom_bond_publ_flag
Cu1 N1 2.18(1) ?
Cu1 N2 1.96(2) ?
Cu1 N31 2.25(1) ?
Cu1 N32 1.96(2) ?
Cu2 N3 2.00(2) ?
Cu2 N4 2.21(1) ?
Cu2 N33 1.99(2) ?
Cu2 N34 2.25(1) ?
F1 F6 0.65(3) ?
F1 B1 1.73(5) ?
F2 B1 1.27(3) ?
F3 B1 1.36(4) ?
F4 B1 1.35(4) ?
F6 B1 1.47(5) ?
F102 F105 0.74(6) ?
F102 B2 1.66(7) ?
F104 B2 1.77(6) ?
F105 B2 1.54(6) ?
F106 B2 0.86(5) ?
O1 C1 1.35(4) ?
O1 C2 1.39(3) ?
O2 C21 1.35(3) ?
O2 C24 1.31(3) ?
O31 C31 1.36(3) ?
O31 C32 1.33(2) ?
O32 C51 1.37(3) ?
O32 C54 1.46(3) ?
N1 C5 1.41(2) ?
N1 C8 1.26(3) ?
N2 C9 1.35(2) ?
N2 C16 1.35(2) ?
N3 C15 1.31(2) ?
N3 C16 1.33(2) ?
N4 C17 1.30(3) ?
N4 C18 1.46(2) ?
N31 C35 1.36(2) ?
N31 C38 1.26(3) ?
N32 C39 1.33(2) ?
N32 C46 1.39(2) ?
N33 C45 1.33(2) ?
N33 C46 1.37(2) ?
N34 C47 1.28(3) ?
N34 C48 1.42(2) ?
N60 C60 1.02(8) ?
C1 H1a 0.9635 ?
C1 H1b 1.0069 ?
C1 H1c 0.9697 ?
C2 C3 1.38(3) ?
C2 C7 1.39(4) ?
C3 C4 1.39(3) ?
C3 H3 0.9911 ?
C4 C5 1.34(3) ?
C4 H4 0.9887 ?
C5 C6 1.37(3) ?
C6 C7 1.35(3) ?
C6 H6 1.0069 ?
C7 H7 0.9758 ?
C8 C9 1.44(3) ?
C8 H8 0.9982 ?
C9 C10 1.41(3) ?
C10 C11 1.35(3) ?
C10 H10 0.9634 ?
C11 C12 1.40(3) ?
C11 H11 0.9807 ?
C12 C13 1.41(3) ?
C12 C16 1.45(3) ?
C13 C14 1.33(3) ?
C13 H13 0.9700 ?
C14 C15 1.42(3) ?
C14 H14 1.0008 ?
C15 C17 1.43(2) ?
C17 H17 0.9588 ?
C18 C19 1.33(3) ?
C18 C23 1.36(2) ?
C19 C20 1.40(3) ?
C19 H19 1.0017 ?
C20 C21 1.32(3) ?
C20 H20 0.9895 ?
C21 C22 1.42(4) ?
C21 H21 1.0199 ?
C22 C23 1.36(3) ?
C22 H21 0.4024 ?
C22 H22 1.0303 ?
C24 H24a 0.9737 ?
C24 H24b 1.0461 ?
C24 H24c 0.9549 ?
C31 H31a 0.9833 ?
C31 H31b 0.9840 ?
C31 H31c 0.9847 ?
C32 C33 1.33(3) ?
C32 C37 1.36(4) ?
C33 C34 1.32(3) ?
C33 H33 1.0056 ?
C34 C35 1.44(3) ?
C34 H34 0.9872 ?
C35 C36 1.46(2) ?
C36 C37 1.34(3) ?
C36 H36 0.9905 ?
C37 H37 1.0089 ?
C38 C39 1.48(3) ?
C38 H38 1.0071 ?
C39 C40 1.39(3) ?
C40 C41 1.32(3) ?
C40 H40 0.9783 ?
C41 C42 1.41(3) ?
C41 H41 0.9947 ?
C42 C43 1.43(3) ?
C42 C46 1.41(3) ?
C43 C44 1.30(3) ?
C43 H43 1.0139 ?
C44 C45 1.35(3) ?
C44 H44 0.9775 ?
C45 C47 1.47(3) ?
C47 H47 0.9808 ?
C48 C49 1.34(3) ?
C48 C53 1.32(3) ?
C49 C50 1.40(3) ?
C49 H49 0.9803 ?
C50 C51 1.35(3) ?
C50 H50 0.9840 ?
C51 C52 1.43(4) ?
C52 C53 1.37(3) ?
C52 H52 0.9740 ?
C53 H53 0.9946 ?
C54 H54a 0.9523 ?
C54 H54b 0.9984 ?
C54 H54c 0.9515 ?
C60 C61 1.15(9) ?

loop_
_cod_changelog_entry_id
_cod_changelog_entry_author
_cod_changelog_entry_date
_cod_changelog_entry_text
1 'Vaitkus, Antanas' 2022-09-15T17:00:00+03:00
;
 Added an explicit space group operation list and updated space group
 information.
;
